data_7007262
loop_
_publ_author_name
'Lonnon, David G.'
'Craig, Donald C.'
'Colbran, Stephen B.'

_publ_section_title
;
 Rhodium, palladium and platinum complexes of tris(pyridylalkyl)amine
 and tris(benzimidazolylmethyl)amine N4-tripodal ligands.
;
_journal_issue 31
_journal_name_full 'Dalton transactions (Cambridge, England : 2003)'
_journal_page_first 3785
_journal_page_last 3797
_journal_paper_doi 10.1039/b602556k
_journal_year 2006
_chemical_formula_moiety '2(C24 H21 Cl N7 Pd 1+), 2(Cl 1-), C2 H6 O, 4(H2 O)'
_chemical_formula_sum 'C50 H56 Cl4 N14 O5 Pd2'
_chemical_formula_weight 1287.7
_space_group_crystal_system triclinic
_space_group_IT_number 2
_space_group_name_H-M_alt 'P -1'
_symmetry_space_group_name_Hall '-P 1'
_symmetry_space_group_name_H-M 'P -1'
_atom_type_scat_source 'International Tables for X-ray Crystallography, Vol. IV'
_audit_creation_method 'RAELSPUB and manual entry'
_cell_angle_alpha 71.28(4)
_cell_angle_beta 76.90(4)
_cell_angle_gamma 81.75(3)
_cell_formula_units_Z 2
_cell_length_a 13.458(6)
_cell_length_b 16.263(7)
_cell_length_c 16.263(7)
_cell_measurement_reflns_used 11
_cell_measurement_temperature 294
_cell_measurement_theta_max 11
_cell_measurement_theta_min 10
_cell_volume 3274(3)
_computing_cell_refinement 'CAD4 Version 5.0, (Schagen et al, 1989)'
_computing_data_collection 'CAD4 Version 5.0, (Schagen et al, 1989)'
_computing_data_reduction 'Local program'
_computing_molecular_graphics 'ORTEP-II, (Johnson, 1976)'
_computing_publication_material 'Local programs'
_computing_structure_refinement 'RAELS, (Rae, 1996)'
_computing_structure_solution 'SIR92 (Altomare et al, 1994)'
_diffrn_measured_fraction_theta_full 1.00
_diffrn_measured_fraction_theta_max 1.00
_diffrn_measurement_device_type 'Nonius CAD-4'
_diffrn_measurement_method \w--2\q
_diffrn_radiation_type 'Mo K\a'
_diffrn_radiation_wavelength 0.71073
_diffrn_reflns_av_R_equivalents 0.165
_diffrn_reflns_limit_h_max 11
_diffrn_reflns_limit_h_min -11
_diffrn_reflns_limit_k_max 14
_diffrn_reflns_limit_k_min 0
_diffrn_reflns_limit_l_max 14
_diffrn_reflns_limit_l_min -14
_diffrn_reflns_number 4810
_diffrn_reflns_theta_full 18
_diffrn_reflns_theta_max 18
_diffrn_standards_decay_% 29
_diffrn_standards_interval_time 30
_diffrn_standards_number 1
_exptl_absorpt_coefficient_mu 0.730
_exptl_absorpt_correction_type none
_exptl_crystal_colour yellow
_exptl_crystal_density_diffrn 1.26
_exptl_crystal_density_method 'not measured'
_exptl_crystal_description irregular
_exptl_crystal_F_000 1308.0
_exptl_crystal_size_rad 0.1
_refine_diff_density_max 1.48
_refine_diff_density_min -1.59
_refine_ls_extinction_method none
_refine_ls_goodness_of_fit_ref 3.48
_refine_ls_hydrogen_treatment noref
_refine_ls_number_parameters 220
_refine_ls_number_reflns 3197
_refine_ls_R_factor_gt 0.110
_refine_ls_shift/su_max 0.009
_refine_ls_structure_factor_coef F
_refine_ls_weighting_details 'w = 1/[\s^2^(F) + 0.0004F^2^]'
_refine_ls_weighting_scheme calc
_refine_ls_wR_factor_ref 0.179
_reflns_number_gt 3197
_reflns_number_total 4565
_reflns_threshold_expression I>2\s(I)
_cod_data_source_file b602556k.txt
_cod_data_source_block dsc86_Pd2(tbima)2
_cod_original_cell_volume 3400(2)
_cod_database_code 7007262

loop_
_space_group_symop_id
_space_group_symop_operation_xyz
1 x,y,z
2 -x,-y,-z

loop_
_atom_site_label
_atom_site_fract_x
_atom_site_fract_y
_atom_site_fract_z
_atom_site_U_iso_or_equiv
_atom_site_adp_type
_atom_site_type_symbol
_atom_site_occupancy
PdA 0.4040(2) 0.5498(2) 0.6648(1) 0.046(1) Uani Pd 1.0
ClA 0.2520(7) 0.6216(6) 0.6368(7) 0.097(4) Uani Cl 1.0
N1A 0.3307(11) 0.4484(10) 0.7554(8) 0.041(5) Uani N 1.0
N2A 0.2882(12) 0.3144(9) 0.8288(10) 0.054(4) Uani N 1.0
N3A 0.5410(11) 0.4811(11) 0.6882(10) 0.049(4) Uani N 1.0
N4A 0.6696(13) 0.3789(10) 0.6983(11) 0.071(7) Uani N 1.0
N5A 0.5210(14) 0.3440(10) 0.4117(11) 0.066(5) Uani N 1.0
N6A 0.4070(14) 0.2601(13) 0.5084(10) 0.084(7) Uani N 1.0
N7A 0.4308(18) 0.3901(16) 0.6104(15) 0.058(5) Uani N 1.0
C1A 0.3523(23) 0.3374(20) 0.6751(19) 0.059(5) Uani C 1.0
C2A 0.3312(12) 0.3678(12) 0.7510(9) 0.047(4) Uani C 1.0
C3A 0.2851(9) 0.4481(10) 0.8402(8) 0.045(4) Uani C 1.0
C4A 0.2682(13) 0.5186(11) 0.8746(12) 0.055(4) Uani C 1.0
C5A 0.2203(15) 0.4917(15) 0.9625(12) 0.071(7) Uani C 1.0
C6A 0.1946(14) 0.4076(16) 1.0069(11) 0.076(7) Uani C 1.0
C7A 0.2131(13) 0.3424(13) 0.9696(10) 0.068(4) Uani C 1.0
C8A 0.2590(9) 0.3640(10) 0.8852(10) 0.053(4) Uani C 1.0
C9A 0.5453(24) 0.3707(20) 0.6134(19) 0.063(6) Uani C 1.0
C10A 0.5807(14) 0.4087(11) 0.6680(10) 0.056(5) Uani C 1.0
C11A 0.6071(11) 0.4998(10) 0.7341(8) 0.060(4) Uani C 1.0
C12A 0.5961(15) 0.5701(12) 0.7683(13) 0.072(6) Uani C 1.0
C13A 0.6787(18) 0.5660(15) 0.8101(13) 0.098(9) Uani C 1.0
C14A 0.7581(17) 0.5014(18) 0.8155(13) 0.111(9) Uani C 1.0
C15A 0.7640(13) 0.4353(15) 0.7809(13) 0.099(9) Uani C 1.0
C16A 0.6869(12) 0.4354(11) 0.7399(9) 0.074(7) Uani C 1.0
C17A 0.4123(25) 0.4072(20) 0.5238(19) 0.066(7) Uani C 1.0
C18A 0.4474(15) 0.3395(11) 0.4807(11) 0.064(5) Uani C 1.0
C19A 0.5293(13) 0.2636(10) 0.3932(9) 0.079(5) Uani C 1.0
C20A 0.5967(17) 0.2385(15) 0.3261(12) 0.099(9) Uani C 1.0
C21A 0.5813(22) 0.1523(16) 0.3293(15) 0.127(8) Uani C 1.0
C22A 0.5095(24) 0.1013(13) 0.3904(17) 0.144(7) Uani C 1.0
C23A 0.4467(20) 0.1296(12) 0.4535(15) 0.130(7) Uani C 1.0
C24A 0.4576(14) 0.2120(11) 0.4541(10) 0.093(6) Uani C 1.0
PdB 0.1273(2) 0.8353(1) -0.0280(2) 0.047(1) Uani Pd 1.0
ClB 0.2274(8) 0.8897(7) -0.1590(6) 0.096(3) Uani Cl 1.0
N1B 0.2507(10) 0.8136(10) 0.0249(10) 0.050(4) Uani N 1.0
N2B 0.3561(13) 0.8066(10) 0.1108(11) 0.060(5) Uani N 1.0
N3B 0.0442(11) 0.7863(9) 0.0883(9) 0.046(4) Uani N 1.0
N4B -0.0270(12) 0.7666(11) 0.2242(10) 0.062(4) Uani N 1.0
N5B -0.0062(11) 1.1552(10) 0.0839(9) 0.044(6) Uani N 1.0
N6B 0.1407(11) 1.1184(10) 0.1294(11) 0.054(6) Uani N 1.0
N7B 0.1206(17) 0.9506(14) 0.0777(15) 0.049(4) Uani N 1.0
C1B 0.2159(22) 0.9280(18) 0.1001(19) 0.053(4) Uani C 1.0
C2B 0.2710(13) 0.8496(9) 0.0798(11) 0.051(4) Uani C 1.0
C3B 0.3261(10) 0.7436(8) 0.0196(9) 0.060(4) Uani C 1.0
C4B 0.3354(14) 0.6869(12) -0.0304(12) 0.071(7) Uani C 1.0
C5B 0.4216(16) 0.6250(12) -0.0179(15) 0.089(9) Uani C 1.0
C6B 0.4863(14) 0.6221(12) 0.0362(16) 0.093(9) Uani C 1.0
C7B 0.4728(13) 0.6790(12) 0.0827(14) 0.081(8) Uani C 1.0
C8B 0.3913(11) 0.7402(10) 0.0736(10) 0.065(5) Uani C 1.0
C9B 0.0319(22) 0.9146(19) 0.1468(19) 0.053(4) Uani C 1.0
C10B 0.0191(12) 0.8240(9) 0.1504(12) 0.050(4) Uani C 1.0
C11B 0.0130(9) 0.6998(9) 0.1231(10) 0.054(4) Uani C 1.0
C12B 0.0238(14) 0.6355(12) 0.0812(12) 0.061(6) Uani C 1.0
C13B -0.0173(15) 0.5568(11) 0.1382(16) 0.077(9) Uani C 1.0
C14B -0.0614(15) 0.5463(12) 0.2229(16) 0.086(8) Uani C 1.0
C15B -0.0693(14) 0.6112(13) 0.2593(12) 0.080(6) Uani C 1.0
C16B -0.0313(10) 0.6886(11) 0.2079(10) 0.064(4) Uani C 1.0
C17B 0.1040(19) 1.0418(19) 0.0321(17) 0.045(9) Uani C 1.0
C18B 0.0803(13) 1.1034(9) 0.0809(10) 0.043(6) Uani C 1.0
C19B -0.0023(11) 1.2067(8) 0.1370(8) 0.055(6) Uani C 1.0
C20B -0.0767(13) 1.2706(11) 0.1588(13) 0.073(9) Uani C 1.0
C21B -0.0443(18) 1.3078(12) 0.2139(13) 0.095(9) Uani C 1.0
C22B 0.0479(20) 1.2836(14) 0.2414(13) 0.099(9) Uani C 1.0
C23B 0.1164(16) 1.2212(13) 0.2178(12) 0.084(9) Uani C 1.0
C24B 0.0898(12) 1.1829(9) 0.1650(9) 0.061(6) Uani C 1.0
Cl1 0.3105(21) 0.1249(10) 0.8785(23) 0.462(9) Uani Cl 1.0
Cl2 0.8068(16) 0.2316(14) 0.6715(15) 0.261(9) Uani Cl 1.0
OW1 0.5324(20) 0.1620(16) 0.7811(17) 0.114(9) Uani O 1.0
OW2 0.2287(34) 0.1959(28) 0.6325(29) 0.228(9) Uani O 1.0
OW3 0.1632(50) 0.4140(42) 0.4612(42) 0.403(9) Uani O 1.0
OW4 0.0367(47) 0.2011(37) 0.6135(38) 0.363(9) Uani O 1.0
O1Et 0.3030(28) 0.0573(23) 0.1940(23) 0.056(8) Uani O 0.38
C1Et 0.4058(30) 0.0788(32) 0.1721(29) 0.056(8) Uani C 0.38
C2Et 0.4206(42) 0.1479(39) 0.0898(33) 0.056(8) Uani C 0.38
O1Et' 0.3365(26) 0.0597(22) 0.1446(23) 0.056(8) Uani O 0.39
C1Et' 0.4140(32) 0.1179(29) 0.1039(27) 0.056(8) Uani C 0.39
C2Et' 0.3953(45) 0.1900(29) 0.1417(39) 0.056(8) Uani C 0.39
O1Et'' 0.3353(43) 0.1162(39) 0.1372(36) 0.056(8) Uani O 0.23
C1Et'' 0.4287(51) 0.0919(53) 0.1665(42) 0.056(8) Uani C 0.23
C2Et'' 0.5080(48) 0.0701(67) 0.0989(61) 0.056(8) Uani C 0.23
HN2A 0.2793 0.2510 0.8426 0.067 Uani H 1.0
HN4A 0.7142 0.3258 0.6918 0.086 Uani H 1.0
HN6A 0.3510 0.2402 0.5588 0.118 Uani H 1.0
H1C1A 0.3780 0.2746 0.6905 0.070 Uani H 1.0
H2C1A 0.2882 0.3448 0.6521 0.067 Uani H 1.0
HC4A 0.2872 0.5792 0.8418 0.060 Uani H 1.0
HC5A 0.2045 0.5363 0.9938 0.087 Uani H 1.0
HC6A 0.1612 0.3940 1.0684 0.095 Uani H 1.0
HC7A 0.1942 0.2818 1.0023 0.081 Uani H 1.0
H1C9A 0.5850 0.3936 0.5542 0.072 Uani H 1.0
H2C9A 0.5595 0.3061 0.6343 0.073 Uani H 1.0
HC12A 0.5382 0.6164 0.7639 0.071 Uani H 1.0
HC13A 0.6792 0.6125 0.8369 0.117 Uani H 1.0
HC14A 0.8131 0.5032 0.8458 0.139 Uani H 1.0
HC15A 0.8218 0.3890 0.7852 0.109 Uani H 1.0
H1C17A 0.4468 0.4609 0.4872 0.069 Uani H 1.0
H2C17A 0.3367 0.4185 0.5269 0.088 Uani H 1.0
HC20A 0.6482 0.2761 0.2824 0.108 Uani H 1.0
HC21A 0.6249 0.1274 0.2848 0.150 Uani H 1.0
HC22A 0.5035 0.0415 0.3882 0.181 Uani H 1.0
HC23A 0.3951 0.0921 0.4974 0.160 Uani H 1.0
HN2B 0.3875 0.8206 0.1528 0.066 Uani H 1.0
HN4B -0.0531 0.7787 0.2801 0.073 Uani H 1.0
HN6B 0.2094 1.0882 0.1379 0.080 Uani H 1.0
H1C1B 0.2065 0.9173 0.1630 0.058 Uani H 1.0
H2C1B 0.2591 0.9781 0.0695 0.058 Uani H 1.0
HC4B 0.2881 0.6898 -0.0692 0.072 Uani H 1.0
HC5B 0.4360 0.5812 -0.0501 0.105 Uani H 1.0
HC6B 0.5449 0.5766 0.0414 0.110 Uani H 1.0
HC7B 0.5200 0.6762 0.1216 0.088 Uani H 1.0
H1C9B -0.0320 0.9520 0.1348 0.057 Uani H 1.0
H2C9B 0.0448 0.9145 0.2028 0.062 Uani H 1.0
HC12B 0.0558 0.6440 0.0199 0.062 Uani H 1.0
HC13B -0.0140 0.5065 0.1156 0.088 Uani H 1.0
HC14B -0.0884 0.4891 0.2587 0.103 Uani H 1.0
HC15B -0.1013 0.6028 0.3206 0.041 Uani H 1.0
H1C17B 0.0458 1.0476 0.0024 0.043 Uani H 1.0
H2C17B 0.1676 1.0590 -0.0112 0.057 Uani H 1.0
HC20B -0.1431 1.2875 0.1385 0.080 Uani H 1.0
HC21B -0.0909 1.3540 0.2336 0.117 Uani H 1.0
HC22B 0.0650 1.3128 0.2799 0.123 Uani H 1.0
HC23B 0.1828 1.2043 0.2382 0.097 Uani H 1.0

loop_
_atom_site_aniso_label
_atom_site_aniso_U_11
_atom_site_aniso_U_22
_atom_site_aniso_U_33
_atom_site_aniso_U_12
_atom_site_aniso_U_13
_atom_site_aniso_U_23
_atom_site_aniso_type_symbol
PdA 0.040(2) 0.048(2) 0.043(2) 0.008(1) -0.007(1) -0.012(1) Pd
ClA 0.043(6) 0.093(8) 0.120(8) 0.024(5) -0.024(6) 0.008(6) Cl
N1A 0.041(5) 0.047(7) 0.034(6) 0.012(5) -0.014(4) -0.013(5) N
N2A 0.055(7) 0.050(7) 0.051(6) 0.005(5) -0.009(5) -0.011(5) N
N3A 0.042(5) 0.058(7) 0.044(5) 0.009(5) -0.011(4) -0.016(4) N
N4A 0.043(5) 0.081(9) 0.078(9) 0.021(6) -0.013(5) -0.022(8) N
N5A 0.090(9) 0.049(9) 0.047(9) -0.010(9) 0.023(8) -0.022(9) N
N6A 0.116(9) 0.076(9) 0.056(9) -0.042(9) 0.026(8) -0.030(9) N
N7A 0.061(6) 0.074(8) 0.047(6) 0.005(6) -0.008(5) -0.032(6) N
C1A 0.061(6) 0.066(8) 0.057(7) 0.002(5) -0.010(6) -0.033(6) C
C2A 0.047(5) 0.049(7) 0.043(6) 0.009(5) -0.012(4) -0.017(5) C
C3A 0.045(5) 0.054(6) 0.035(6) 0.010(4) -0.011(4) -0.014(5) C
C4A 0.056(5) 0.067(7) 0.045(6) 0.008(5) -0.006(4) -0.027(5) C
C5A 0.072(7) 0.096(9) 0.047(6) 0.002(9) 0.001(5) -0.036(7) C
C6A 0.077(8) 0.104(9) 0.040(5) -0.002(9) 0.002(5) -0.022(5) C
C7A 0.069(8) 0.080(9) 0.041(5) 0.000(8) -0.003(5) -0.006(6) C
C8A 0.053(6) 0.058(6) 0.039(5) 0.006(5) -0.009(4) -0.009(5) C
C9A 0.058(6) 0.071(8) 0.059(7) 0.012(6) -0.001(5) -0.033(7) C
C10A 0.044(5) 0.063(7) 0.054(6) 0.015(5) -0.008(4) -0.021(5) C
C11A 0.044(5) 0.079(8) 0.060(6) 0.004(5) -0.017(4) -0.023(5) C
C12A 0.058(6) 0.094(9) 0.074(9) -0.010(6) -0.017(6) -0.037(8) C
C13A 0.070(7) 0.146(9) 0.101(9) -0.023(9) -0.029(9) -0.054(9) C
C14A 0.062(6) 0.174(9) 0.113(9) -0.013(8) -0.041(9) -0.048(9) C
C15A 0.048(5) 0.145(9) 0.106(9) 0.008(6) -0.036(6) -0.031(9) C
C16A 0.042(5) 0.098(9) 0.078(9) 0.012(5) -0.022(5) -0.023(7) C
C17A 0.072(9) 0.060(9) 0.056(9) 0.007(9) 0.013(9) -0.028(9) C
C18A 0.081(9) 0.053(9) 0.050(9) -0.011(9) 0.021(8) -0.023(8) C
C19A 0.118(9) 0.058(9) 0.057(9) -0.012(8) 0.020(8) -0.032(8) C
C20A 0.138(9) 0.089(9) 0.072(9) -0.003(9) 0.017(9) -0.056(9) C
C21A 0.210(9) 0.089(9) 0.093(9) 0.004(9) -0.005(9) -0.068(9) C
C22A 0.280(9) 0.072(9) 0.092(9) -0.032(9) -0.014(9) -0.050(9) C
C23A 0.249(9) 0.074(9) 0.075(9) -0.065(9) 0.004(9) -0.035(9) C
C24A 0.154(9) 0.063(9) 0.060(9) -0.038(9) 0.017(9) -0.029(9) C
PdB 0.039(2) 0.040(2) 0.062(2) 0.013(1) -0.012(1) -0.020(1) Pd
ClB 0.080(7) 0.114(8) 0.075(7) -0.017(6) 0.000(6) -0.010(6) Cl
N1B 0.032(5) 0.046(5) 0.069(6) 0.015(4) -0.008(5) -0.023(4) N
N2B 0.040(6) 0.051(8) 0.088(9) 0.014(4) -0.022(7) -0.021(6) N
N3B 0.034(5) 0.041(6) 0.060(7) 0.012(4) -0.007(5) -0.018(5) N
N4B 0.047(6) 0.070(7) 0.059(7) 0.004(5) -0.004(5) -0.016(5) N
N5B 0.025(8) 0.052(8) 0.056(9) 0.016(6) -0.003(7) -0.032(7) N
N6B 0.038(8) 0.053(8) 0.076(9) 0.012(6) -0.020(8) -0.026(6) N
N7B 0.039(6) 0.044(6) 0.068(7) 0.014(4) -0.012(5) -0.026(5) N
C1B 0.042(6) 0.046(6) 0.073(8) 0.012(4) -0.016(6) -0.025(6) C
C2B 0.036(5) 0.045(6) 0.072(7) 0.013(4) -0.014(5) -0.021(5) C
C3B 0.035(5) 0.054(6) 0.090(8) 0.020(4) -0.012(5) -0.032(5) C
C4B 0.042(6) 0.068(7) 0.109(9) 0.028(6) -0.012(5) -0.050(7) C
C5B 0.049(7) 0.079(9) 0.149(9) 0.037(8) -0.021(7) -0.064(9) C
C6B 0.046(6) 0.075(9) 0.163(9) 0.036(7) -0.030(7) -0.055(9) C
C7B 0.042(5) 0.064(9) 0.137(9) 0.026(6) -0.031(7) -0.036(9) C
C8B 0.037(5) 0.054(7) 0.103(9) 0.019(4) -0.021(6) -0.028(6) C
C9B 0.042(6) 0.056(6) 0.064(7) 0.015(5) -0.007(5) -0.031(5) C
C10B 0.038(5) 0.052(6) 0.057(7) 0.011(4) -0.005(5) -0.021(5) C
C11B 0.041(5) 0.043(6) 0.072(7) 0.008(4) -0.013(4) -0.014(5) C
C12B 0.049(6) 0.040(6) 0.095(9) 0.011(4) -0.024(6) -0.020(5) C
C13B 0.063(9) 0.043(6) 0.122(9) 0.003(5) -0.038(9) -0.010(5) C
C14B 0.069(9) 0.057(6) 0.116(9) -0.010(7) -0.034(9) 0.008(7) C
C15B 0.063(8) 0.072(7) 0.087(9) -0.011(7) -0.018(8) 0.007(7) C
C16B 0.049(6) 0.060(6) 0.070(7) 0.000(5) -0.010(5) -0.006(5) C
C17B 0.023(9) 0.057(9) 0.047(9) 0.011(8) 0.015(9) -0.028(8) C
C18B 0.023(9) 0.052(8) 0.053(9) 0.014(6) -0.001(7) -0.027(6) C
C19B 0.044(9) 0.055(8) 0.076(9) 0.014(6) -0.008(7) -0.042(6) C
C20B 0.058(9) 0.060(8) 0.113(9) 0.013(7) 0.000(9) -0.060(8) C
C21B 0.104(9) 0.073(9) 0.129(9) 0.001(9) -0.004(9) -0.076(9) C
C22B 0.133(9) 0.078(9) 0.115(9) -0.010(9) -0.030(9) -0.064(9) C
C23B 0.106(9) 0.068(9) 0.101(9) -0.005(8) -0.045(9) -0.041(9) C
C24B 0.060(9) 0.057(8) 0.079(9) 0.008(6) -0.024(7) -0.036(7) C
Cl1 0.384(9) 0.082(9) 0.674(9) -0.059(9) 0.333(9) -0.058(9) Cl
Cl2 0.213(9) 0.271(9) 0.310(9) 0.093(9) -0.098(9) -0.117(9) Cl
OW1 0.118(9) 0.097(9) 0.125(9) -0.021(9) -0.072(9) 0.007(9) O
OW2 0.228(9) 0.228(9) 0.228(9) -0.018(1) -0.044(4) -0.068(6) O
OW3 0.403(9) 0.403(9) 0.403(9) -0.031(3) -0.078(8) -0.121(9) O
OW4 0.363(9) 0.363(9) 0.363(9) -0.028(3) -0.070(7) -0.108(9) O
O1Et 0.056(8) 0.056(8) 0.056(8) -0.0043(6) -0.011(2) -0.017(3) O
C1Et 0.056(8) 0.056(8) 0.056(8) -0.0043(6) -0.011(2) -0.017(3) C
C2Et 0.056(8) 0.056(8) 0.056(8) -0.0043(6) -0.011(2) -0.017(3) C
O1Et' 0.056(8) 0.056(8) 0.056(8) -0.0043(6) -0.011(2) -0.017(3) O
C1Et' 0.056(8) 0.056(8) 0.056(8) -0.0043(6) -0.011(2) -0.017(3) C
C2Et' 0.056(8) 0.056(8) 0.056(8) -0.0043(6) -0.011(2) -0.017(3) C
O1Et'' 0.056(8) 0.056(8) 0.056(8) -0.0043(6) -0.011(2) -0.017(3) O
C1Et'' 0.056(8) 0.056(8) 0.056(8) -0.0043(6) -0.011(2) -0.017(3) C
C2Et'' 0.056(8) 0.056(8) 0.056(8) -0.0043(6) -0.011(2) -0.017(3) C

loop_
_geom_angle_atom_site_label_1
_geom_angle_atom_site_label_2
_geom_angle_atom_site_label_3
_geom_angle
_geom_angle_site_symmetry_1
_geom_angle_site_symmetry_2
_geom_angle_site_symmetry_3
_geom_angle_publ_flag
ClA PdA N1A 91.1(5) 1_555 1_555 1_555 no
ClA PdA N3A 177.8(5) 1_555 1_555 1_555 no
ClA PdA N5A 90.4(6) 1_555 1_555 2_666 no
N1A PdA N3A 88.1(6) 1_555 1_555 1_555 no
N1A PdA N5A 172.2(7) 1_555 1_555 2_666 no
N3A PdA N5A 90.7(7) 1_555 1_555 2_666 no
PdA N1A C2A 126.8(9) 1_555 1_555 1_555 no
PdA N1A C3A 124.7(9) 1_555 1_555 1_555 no
C2A N1A C3A 107.7(8) 1_555 1_555 1_555 no
C2A N2A C8A 108.1(9) 1_555 1_555 1_555 no
PdA N3A C10A 126.7(9) 1_555 1_555 1_555 no
PdA N3A C11A 125.5(10) 1_555 1_555 1_555 no
C10A N3A C11A 107.7(8) 1_555 1_555 1_555 no
C10A N4A C16A 108.1(9) 1_555 1_555 1_555 no
PdA N5A C18A 127.4(10) 2_666 1_555 1_555 no
PdA N5A C19A 124.4(10) 2_666 1_555 1_555 no
C18A N5A C19A 107.7(8) 1_555 1_555 1_555 no
C18A N6A C24A 108.1(9) 1_555 1_555 1_555 no
C1A N7A C9A 121.9(23) 1_555 1_555 1_555 no
C1A N7A C17A 111.6(23) 1_555 1_555 1_555 no
C9A N7A C17A 111.7(22) 1_555 1_555 1_555 no
N7A C1A C2A 108.3(22) 1_555 1_555 1_555 no
N1A C2A N2A 109.9(7) 1_555 1_555 1_555 no
N1A C2A C1A 128.9(17) 1_555 1_555 1_555 no
N2A C2A C1A 120.1(17) 1_555 1_555 1_555 no
N1A C3A C4A 127.9(11) 1_555 1_555 1_555 no
N1A C3A C8A 107.2(9) 1_555 1_555 1_555 no
C4A C3A C8A 124.9(9) 1_555 1_555 1_555 no
C3A C4A C5A 110.9(11) 1_555 1_555 1_555 no
C4A C5A C6A 123.7(13) 1_555 1_555 1_555 no
C5A C6A C7A 122.3(13) 1_555 1_555 1_555 no
C6A C7A C8A 116.8(13) 1_555 1_555 1_555 no
N2A C8A C3A 107.2(10) 1_555 1_555 1_555 no
N2A C8A C7A 131.6(13) 1_555 1_555 1_555 no
C3A C8A C7A 121.3(12) 1_555 1_555 1_555 no
N7A C9A C10A 115.2(22) 1_555 1_555 1_555 no
N3A C10A N4A 109.9(7) 1_555 1_555 1_555 no
N3A C10A C9A 126.8(18) 1_555 1_555 1_555 no
N4A C10A C9A 122.9(18) 1_555 1_555 1_555 no
N3A C11A C12A 127.9(11) 1_555 1_555 1_555 no
N3A C11A C16A 107.2(9) 1_555 1_555 1_555 no
C12A C11A C16A 124.9(9) 1_555 1_555 1_555 no
C11A C12A C13A 110.9(11) 1_555 1_555 1_555 no
C12A C13A C14A 123.7(13) 1_555 1_555 1_555 no
C13A C14A C15A 122.3(13) 1_555 1_555 1_555 no
C14A C15A C16A 116.8(13) 1_555 1_555 1_555 no
N4A C16A C11A 107.2(10) 1_555 1_555 1_555 no
N4A C16A C15A 131.6(12) 1_555 1_555 1_555 no
C11A C16A C15A 121.3(12) 1_555 1_555 1_555 no
N7A C17A C18A 118.5(24) 1_555 1_555 1_555 no
N5A C18A N6A 109.9(7) 1_555 1_555 1_555 no
N5A C18A C17A 127.2(18) 1_555 1_555 1_555 no
N6A C18A C17A 122.9(18) 1_555 1_555 1_555 no
N5A C19A C20A 127.9(11) 1_555 1_555 1_555 no
N5A C19A C24A 107.2(9) 1_555 1_555 1_555 no
C20A C19A C24A 124.9(9) 1_555 1_555 1_555 no
C19A C20A C21A 110.9(11) 1_555 1_555 1_555 no
C20A C21A C22A 123.7(13) 1_555 1_555 1_555 no
C21A C22A C23A 122.3(13) 1_555 1_555 1_555 no
C22A C23A C24A 116.8(13) 1_555 1_555 1_555 no
N6A C24A C19A 107.2(10) 1_555 1_555 1_555 no
N6A C24A C23A 131.6(13) 1_555 1_555 1_555 no
C19A C24A C23A 121.3(12) 1_555 1_555 1_555 no
ClB PdB N1B 89.5(5) 1_555 1_555 1_555 no
ClB PdB N3B 178.0(5) 1_555 1_555 1_555 no
ClB PdB N5B 89.9(5) 1_555 1_555 2_575 no
N1B PdB N3B 88.5(6) 1_555 1_555 1_555 no
N1B PdB N5B 173.9(7) 1_555 1_555 2_575 no
N3B PdB N5B 91.9(6) 1_555 1_555 2_575 no
PdB N1B C2B 128.8(9) 1_555 1_555 1_555 no
PdB N1B C3B 122.9(10) 1_555 1_555 1_555 no
C2B N1B C3B 107.7(8) 1_555 1_555 1_555 no
C2B N2B C8B 108.1(9) 1_555 1_555 1_555 no
PdB N3B C10B 126.5(9) 1_555 1_555 1_555 no
PdB N3B C11B 125.3(10) 1_555 1_555 1_555 no
C10B N3B C11B 107.7(8) 1_555 1_555 1_555 no
C10B N4B C16B 108.1(9) 1_555 1_555 1_555 no
PdB N5B C18B 129.8(9) 2_575 1_555 1_555 no
PdB N5B C19B 122.5(9) 2_575 1_555 1_555 no
C18B N5B C19B 107.7(8) 1_555 1_555 1_555 no
C18B N6B C24B 108.1(9) 1_555 1_555 1_555 no
C1B N7B C9B 115.3(23) 1_555 1_555 1_555 no
C1B N7B C17B 113.8(22) 1_555 1_555 1_555 no
C9B N7B C17B 114.1(20) 1_555 1_555 1_555 no
N7B C1B C2B 115.0(23) 1_555 1_555 1_555 no
N1B C2B N2B 109.9(7) 1_555 1_555 1_555 no
N1B C2B C1B 125.9(17) 1_555 1_555 1_555 no
N2B C2B C1B 124.1(16) 1_555 1_555 1_555 no
N1B C3B C4B 127.9(11) 1_555 1_555 1_555 no
N1B C3B C8B 107.2(9) 1_555 1_555 1_555 no
C4B C3B C8B 124.9(9) 1_555 1_555 1_555 no
C3B C4B C5B 110.9(10) 1_555 1_555 1_555 no
C4B C5B C6B 123.7(13) 1_555 1_555 1_555 no
C5B C6B C7B 122.3(13) 1_555 1_555 1_555 no
C6B C7B C8B 116.8(14) 1_555 1_555 1_555 no
N2B C8B C3B 107.2(10) 1_555 1_555 1_555 no
N2B C8B C7B 131.6(12) 1_555 1_555 1_555 no
C3B C8B C7B 121.3(12) 1_555 1_555 1_555 no
N7B C9B C10B 110.4(21) 1_555 1_555 1_555 no
N3B C10B N4B 109.9(7) 1_555 1_555 1_555 no
N3B C10B C9B 129.2(17) 1_555 1_555 1_555 no
N4B C10B C9B 120.8(17) 1_555 1_555 1_555 no
N3B C11B C12B 127.9(11) 1_555 1_555 1_555 no
N3B C11B C16B 107.2(9) 1_555 1_555 1_555 no
C12B C11B C16B 124.9(9) 1_555 1_555 1_555 no
C11B C12B C13B 110.9(11) 1_555 1_555 1_555 no
C12B C13B C14B 123.7(13) 1_555 1_555 1_555 no
C13B C14B C15B 122.3(13) 1_555 1_555 1_555 no
C14B C15B C16B 116.8(13) 1_555 1_555 1_555 no
N4B C16B C11B 107.2(10) 1_555 1_555 1_555 no
N4B C16B C15B 131.6(13) 1_555 1_555 1_555 no
C11B C16B C15B 121.3(12) 1_555 1_555 1_555 no
N7B C17B C18B 117.8(22) 1_555 1_555 1_555 no
N5B C18B N6B 109.9(7) 1_555 1_555 1_555 no
N5B C18B C17B 123.5(16) 1_555 1_555 1_555 no
N6B C18B C17B 126.6(16) 1_555 1_555 1_555 no
N5B C19B C20B 127.9(11) 1_555 1_555 1_555 no
N5B C19B C24B 107.2(9) 1_555 1_555 1_555 no
C20B C19B C24B 124.9(9) 1_555 1_555 1_555 no
C19B C20B C21B 110.9(10) 1_555 1_555 1_555 no
C20B C21B C22B 123.7(13) 1_555 1_555 1_555 no
C21B C22B C23B 122.3(13) 1_555 1_555 1_555 no
C22B C23B C24B 116.8(13) 1_555 1_555 1_555 no
N6B C24B C19B 107.2(10) 1_555 1_555 1_555 no
N6B C24B C23B 131.6(12) 1_555 1_555 1_555 no
C19B C24B C23B 121.3(12) 1_555 1_555 1_555 no
O1Et C1Et C2Et 108.9(9) 1_555 1_555 1_555 no
O1Et' C1Et' C2Et' 108.9(9) 1_555 1_555 1_555 no
O1Et'' C1Et'' C2Et'' 108.9(9) 1_555 1_555 1_555 no

loop_
_geom_bond_atom_site_label_1
_geom_bond_atom_site_label_2
_geom_bond_distance
_geom_bond_site_symmetry_1
_geom_bond_site_symmetry_2
_geom_bond_publ_flag
PdA ClA 2.274(8) 1_555 1_555 no
PdA N1A 2.049(14) 1_555 1_555 no
PdA N3A 2.063(14) 1_555 1_555 no
PdA N5A 2.036(15) 1_555 2_666 no
N1A C2A 1.336(11) 1_555 1_555 no
N1A C3A 1.424(11) 1_555 1_555 no
N2A C2A 1.371(12) 1_555 1_555 no
N2A C8A 1.393(14) 1_555 1_555 no
N3A C10A 1.336(11) 1_555 1_555 no
N3A C11A 1.424(11) 1_555 1_555 no
N4A C10A 1.371(12) 1_555 1_555 no
N4A C16A 1.393(14) 1_555 1_555 no
N5A PdA 2.036(15) 1_555 2_666 no
N5A C18A 1.336(11) 1_555 1_555 no
N5A C19A 1.424(11) 1_555 1_555 no
N6A C18A 1.371(12) 1_555 1_555 no
N6A C24A 1.393(14) 1_555 1_555 no
N7A C1A 1.477(35) 1_555 1_555 no
N7A C9A 1.537(37) 1_555 1_555 no
N7A C17A 1.471(36) 1_555 1_555 no
C1A C2A 1.473(30) 1_555 1_555 no
C3A C4A 1.413(14) 1_555 1_555 no
C3A C8A 1.385(16) 1_555 1_555 no
C4A C5A 1.429(16) 1_555 1_555 no
C5A C6A 1.384(19) 1_555 1_555 no
C6A C7A 1.364(19) 1_555 1_555 no
C7A C8A 1.372(17) 1_555 1_555 no
C9A C10A 1.450(33) 1_555 1_555 no
C11A C12A 1.413(14) 1_555 1_555 no
C11A C16A 1.385(16) 1_555 1_555 no
C12A C13A 1.429(16) 1_555 1_555 no
C13A C14A 1.384(19) 1_555 1_555 no
C14A C15A 1.364(19) 1_555 1_555 no
C15A C16A 1.372(17) 1_555 1_555 no
C17A C18A 1.474(31) 1_555 1_555 no
C19A C20A 1.413(14) 1_555 1_555 no
C19A C24A 1.385(16) 1_555 1_555 no
C20A C21A 1.429(16) 1_555 1_555 no
C21A C22A 1.384(19) 1_555 1_555 no
C22A C23A 1.364(19) 1_555 1_555 no
C23A C24A 1.372(17) 1_555 1_555 no
PdB ClB 2.287(9) 1_555 1_555 no
PdB N1B 1.995(15) 1_555 1_555 no
PdB N3B 1.999(14) 1_555 1_555 no
PdB N5B 2.026(14) 1_555 2_575 no
N1B C2B 1.336(11) 1_555 1_555 no
N1B C3B 1.424(11) 1_555 1_555 no
N2B C2B 1.371(12) 1_555 1_555 no
N2B C8B 1.393(14) 1_555 1_555 no
N3B C10B 1.336(11) 1_555 1_555 no
N3B C11B 1.424(11) 1_555 1_555 no
N4B C10B 1.371(12) 1_555 1_555 no
N4B C16B 1.393(14) 1_555 1_555 no
N5B PdB 2.026(14) 1_555 2_575 no
N5B C18B 1.336(11) 1_555 1_555 no
N5B C19B 1.424(11) 1_555 1_555 no
N6B C18B 1.371(12) 1_555 1_555 no
N6B C24B 1.393(14) 1_555 1_555 no
N7B C1B 1.386(32) 1_555 1_555 no
N7B C9B 1.503(35) 1_555 1_555 no
N7B C17B 1.447(32) 1_555 1_555 no
C1B C2B 1.480(29) 1_555 1_555 no
C3B C4B 1.413(14) 1_555 1_555 no
C3B C8B 1.385(16) 1_555 1_555 no
C4B C5B 1.429(16) 1_555 1_555 no
C5B C6B 1.384(19) 1_555 1_555 no
C6B C7B 1.364(19) 1_555 1_555 no
C7B C8B 1.372(17) 1_555 1_555 no
C9B C10B 1.488(31) 1_555 1_555 no
C11B C12B 1.413(14) 1_555 1_555 no
C11B C16B 1.385(16) 1_555 1_555 no
C12B C13B 1.429(16) 1_555 1_555 no
C13B C14B 1.384(19) 1_555 1_555 no
C14B C15B 1.364(19) 1_555 1_555 no
C15B C16B 1.372(17) 1_555 1_555 no
C17B C18B 1.451(28) 1_555 1_555 no
C19B C20B 1.413(14) 1_555 1_555 no
C19B C24B 1.385(16) 1_555 1_555 no
C20B C21B 1.429(16) 1_555 1_555 no
C21B C22B 1.384(19) 1_555 1_555 no
C22B C23B 1.364(19) 1_555 1_555 no
C23B C24B 1.372(17) 1_555 1_555 no
O1Et C1Et 1.413(21) 1_555 1_555 no
C1Et C2Et 1.473(22) 1_555 1_555 no
O1Et' C1Et' 1.413(21) 1_555 1_555 no
C1Et' C2Et' 1.473(22) 1_555 1_555 no
O1Et'' C1Et'' 1.413(21) 1_555 1_555 no
C1Et'' C2Et'' 1.473(22) 1_555 1_555 no
